data_7012641
loop_
_publ_author_name
'Henderson, Kenneth W.'
'Honeyman, Gordon W.'
'Kennedy, Alan R.'
'Mulvey, Robert E.'
'Parkinson, John A.'
'Sherrington, David C.'

_publ_section_title
;
 Magnesium aryloxides: synthesis, structure, solution behavior and
 magnesiate ion formation
;
_journal_issue 7
_journal_name_full 'Dalton Transactions'
_journal_page_first 1365
_journal_paper_doi 10.1039/b212608g
_journal_year 2003
_chemical_formula_sum 'C34 H58 Mg N2 O2'
_chemical_formula_weight 551.13
_space_group_IT_number 14
_symmetry_cell_setting monoclinic
_symmetry_space_group_name_Hall '-P 2ybc'
_symmetry_space_group_name_H-M 'P 1 21/c 1'
_atom_sites_solution_hydrogens geom
_atom_sites_solution_primary direct
_atom_sites_solution_secondary difmap
_audit_creation_method SHELXL-97
_cell_angle_alpha 90.00
_cell_angle_beta 96.118(1)
_cell_angle_gamma 90.00
_cell_formula_units_Z 4
_cell_length_a 11.6257(2)
_cell_length_b 15.3910(2)
_cell_length_c 18.7651(3)
_cell_measurement_reflns_used 7649
_cell_measurement_temperature 123(2)
_cell_measurement_theta_max 27.48
_cell_measurement_theta_min 1.00
_cell_volume 3338.54(9)
_computing_data_collection 'Collect and Denzo'
_computing_structure_refinement 'SHELXL-97 (Sheldrick, 1997)'
_computing_structure_solution SIR-92
_diffrn_ambient_temperature 123(2)
_diffrn_measured_fraction_theta_full 0.994
_diffrn_measured_fraction_theta_max 0.994
_diffrn_measurement_device_type 'Nonius Kappa CCD'
_diffrn_measurement_method 'phi and omega scans '
_diffrn_radiation_monochromator graphite
_diffrn_radiation_source 'fine-focus sealed tube'
_diffrn_radiation_type MoK\a
_diffrn_radiation_wavelength 0.71073
_diffrn_reflns_av_R_equivalents 0.0182
_diffrn_reflns_av_sigmaI/netI 0.0298
_diffrn_reflns_limit_h_max 15
_diffrn_reflns_limit_h_min -15
_diffrn_reflns_limit_k_max 14
_diffrn_reflns_limit_k_min -19
_diffrn_reflns_limit_l_max 24
_diffrn_reflns_limit_l_min -24
_diffrn_reflns_number 13620
_diffrn_reflns_theta_full 27.49
_diffrn_reflns_theta_max 27.49
_diffrn_reflns_theta_min 1.72
_diffrn_standards_decay_% 0
_diffrn_standards_number 0
_exptl_absorpt_coefficient_mu 0.083
_exptl_absorpt_correction_type none
_exptl_crystal_colour colourless
_exptl_crystal_density_diffrn 1.097
_exptl_crystal_density_method 'not measured'
_exptl_crystal_description needle
_exptl_crystal_F_000 1216
_exptl_crystal_size_max 0.70
_exptl_crystal_size_mid 0.55
_exptl_crystal_size_min 0.12
_refine_diff_density_max 0.271
_refine_diff_density_min -0.207
_refine_diff_density_rms 0.036
_refine_ls_extinction_method none
_refine_ls_goodness_of_fit_ref 1.040
_refine_ls_hydrogen_treatment noref
_refine_ls_matrix_type full
_refine_ls_number_parameters 368
_refine_ls_number_reflns 7604
_refine_ls_number_restraints 0
_refine_ls_restrained_S_all 1.040
_refine_ls_R_factor_all 0.0516
_refine_ls_R_factor_gt 0.0379
_refine_ls_shift/su_max 0.001
_refine_ls_shift/su_mean 0.000
_refine_ls_structure_factor_coef Fsqd
_refine_ls_weighting_details 'calc w=1/[\s^2^(Fo^2^)+(0.0375P)^2^+1.1600P] where P=(Fo^2^+2Fc^2^)/3'
_refine_ls_weighting_scheme calc
_refine_ls_wR_factor_gt 0.0886
_refine_ls_wR_factor_ref 0.0959
_reflns_number_gt 6245
_reflns_number_total 7604
_reflns_threshold_expression >2sigma(I)
_cod_data_source_file b212608g.txt
_cod_data_source_block h16
_cod_original_sg_symbol_H-M P21/c
_cod_database_code 7012641

loop_
_symmetry_equiv_pos_as_xyz
'x, y, z'
'-x, y+1/2, -z+1/2'
'-x, -y, -z'
'x, -y-1/2, z-1/2'

loop_
_atom_site_label
_atom_site_type_symbol
_atom_site_fract_x
_atom_site_fract_y
_atom_site_fract_z
_atom_site_U_iso_or_equiv
_atom_site_adp_type
_atom_site_occupancy
_atom_site_symmetry_multiplicity
_atom_site_calc_flag
_atom_site_refinement_flags
_atom_site_disorder_assembly
_atom_site_disorder_group
Mg1 Mg 0.21443(3) 0.40620(2) 0.75255(2) 0.01758(9) Uani 1 1 d . . .
O1 O 0.30897(7) 0.31909(5) 0.79808(4) 0.01947(17) Uani 1 1 d . . .
O2 O 0.05306(7) 0.39022(5) 0.74372(4) 0.01995(17) Uani 1 1 d . . .
N1 N 0.30885(9) 0.44406(7) 0.65784(6) 0.0248(2) Uani 1 1 d . . .
N2 N 0.24235(8) 0.54911(6) 0.77877(6) 0.0232(2) Uani 1 1 d . . .
C1 C 0.34996(9) 0.24903(7) 0.83413(6) 0.0179(2) Uani 1 1 d . . .
C2 C 0.32912(9) 0.16331(7) 0.80547(6) 0.0194(2) Uani 1 1 d . . .
C3 C 0.36250(11) 0.09205(8) 0.84884(7) 0.0242(3) Uani 1 1 d . . .
H3 H 0.3451 0.0353 0.8309 0.029 Uiso 1 1 calc R . .
C4 C 0.41979(11) 0.10089(8) 0.91681(7) 0.0277(3) Uani 1 1 d . . .
H4 H 0.4393 0.0512 0.9456 0.033 Uiso 1 1 calc R . .
C5 C 0.44824(11) 0.18319(8) 0.94211(7) 0.0257(3) Uani 1 1 d . . .
H5 H 0.4911 0.1892 0.9879 0.031 Uiso 1 1 calc R . .
C6 C 0.41622(10) 0.25783(8) 0.90278(6) 0.0205(2) Uani 1 1 d . . .
C7 C 0.26829(10) 0.14618(7) 0.72994(7) 0.0226(2) Uani 1 1 d . . .
C8 C 0.32404(13) 0.19865(9) 0.67368(7) 0.0334(3) Uani 1 1 d . . .
H8A H 0.3170 0.2608 0.6837 0.050 Uiso 1 1 calc R . .
H8B H 0.2849 0.1857 0.6260 0.050 Uiso 1 1 calc R . .
H8C H 0.4060 0.1831 0.6753 0.050 Uiso 1 1 calc R . .
C9 C 0.13948(11) 0.16857(9) 0.72743(8) 0.0301(3) Uani 1 1 d . . .
H9A H 0.1308 0.2303 0.7383 0.045 Uiso 1 1 calc R . .
H9B H 0.1042 0.1335 0.7629 0.045 Uiso 1 1 calc R . .
H9C H 0.1010 0.1562 0.6795 0.045 Uiso 1 1 calc R . .
C10 C 0.27587(12) 0.05010(8) 0.70752(8) 0.0325(3) Uani 1 1 d . . .
H10A H 0.2416 0.0432 0.6578 0.049 Uiso 1 1 calc R . .
H10B H 0.2337 0.0139 0.7390 0.049 Uiso 1 1 calc R . .
H10C H 0.3572 0.0321 0.7115 0.049 Uiso 1 1 calc R . .
C11 C 0.44785(10) 0.34715(8) 0.93620(6) 0.0229(2) Uani 1 1 d . . .
C12 C 0.33769(11) 0.39056(8) 0.95760(7) 0.0265(3) Uani 1 1 d . . .
H12A H 0.3036 0.3540 0.9926 0.040 Uiso 1 1 calc R . .
H12B H 0.2820 0.3979 0.9150 0.040 Uiso 1 1 calc R . .
H12C H 0.3571 0.4475 0.9789 0.040 Uiso 1 1 calc R . .
C13 C 0.50775(11) 0.40471(8) 0.88441(7) 0.0267(3) Uani 1 1 d . . .
H13A H 0.5270 0.4610 0.9071 0.040 Uiso 1 1 calc R . .
H13B H 0.4557 0.4136 0.8404 0.040 Uiso 1 1 calc R . .
H13C H 0.5788 0.3762 0.8727 0.040 Uiso 1 1 calc R . .
C14 C 0.53299(12) 0.34030(10) 1.00469(7) 0.0355(3) Uani 1 1 d . . .
H14A H 0.4968 0.3076 1.0412 0.053 Uiso 1 1 calc R . .
H14B H 0.5530 0.3987 1.0227 0.053 Uiso 1 1 calc R . .
H14C H 0.6033 0.3102 0.9937 0.053 Uiso 1 1 calc R . .
C15 C -0.05760(9) 0.36864(7) 0.74577(6) 0.0177(2) Uani 1 1 d . . .
C16 C -0.13540(10) 0.36480(7) 0.68093(6) 0.0203(2) Uani 1 1 d . . .
C17 C -0.25018(10) 0.34032(8) 0.68463(7) 0.0241(3) Uani 1 1 d . . .
H17 H -0.3013 0.3381 0.6417 0.029 Uiso 1 1 calc R . .
C18 C -0.29201(10) 0.31921(8) 0.74838(7) 0.0259(3) Uani 1 1 d . . .
H18 H -0.3702 0.3018 0.7493 0.031 Uiso 1 1 calc R . .
C19 C -0.21789(10) 0.32378(7) 0.81093(7) 0.0234(3) Uani 1 1 d . . .
H19 H -0.2467 0.3088 0.8548 0.028 Uiso 1 1 calc R . .
C20 C -0.10260(10) 0.34942(7) 0.81232(6) 0.0190(2) Uani 1 1 d . . .
C21 C -0.09550(11) 0.38595(8) 0.60734(6) 0.0244(3) Uani 1 1 d . . .
C22 C -0.19444(12) 0.38157(10) 0.54598(7) 0.0356(3) Uani 1 1 d . . .
H22A H -0.2272 0.3229 0.5434 0.053 Uiso 1 1 calc R . .
H22B H -0.1643 0.3956 0.5005 0.053 Uiso 1 1 calc R . .
H22C H -0.2547 0.4234 0.5550 0.053 Uiso 1 1 calc R . .
C23 C -0.04735(12) 0.47884(8) 0.60707(7) 0.0290(3) Uani 1 1 d . . .
H23A H -0.1080 0.5201 0.6166 0.043 Uiso 1 1 calc R . .
H23B H -0.0214 0.4914 0.5601 0.043 Uiso 1 1 calc R . .
H23C H 0.0181 0.4843 0.6443 0.043 Uiso 1 1 calc R . .
C24 C -0.00485(12) 0.31874(9) 0.58995(7) 0.0308(3) Uani 1 1 d . . .
H24A H 0.0615 0.3209 0.6268 0.046 Uiso 1 1 calc R . .
H24B H 0.0209 0.3319 0.5431 0.046 Uiso 1 1 calc R . .
H24C H -0.0391 0.2605 0.5889 0.046 Uiso 1 1 calc R . .
C25 C -0.02937(10) 0.35537(8) 0.88563(6) 0.0231(2) Uani 1 1 d . . .
C26 C -0.10308(12) 0.34628(10) 0.94887(7) 0.0346(3) Uani 1 1 d . . .
H26A H -0.1645 0.3902 0.9446 0.052 Uiso 1 1 calc R . .
H26B H -0.0539 0.3546 0.9941 0.052 Uiso 1 1 calc R . .
H26C H -0.1378 0.2882 0.9481 0.052 Uiso 1 1 calc R . .
C27 C 0.06138(11) 0.28222(8) 0.89280(7) 0.0278(3) Uani 1 1 d . . .
H27A H 0.0223 0.2258 0.8875 0.042 Uiso 1 1 calc R . .
H27B H 0.1060 0.2855 0.9401 0.042 Uiso 1 1 calc R . .
H27C H 0.1136 0.2888 0.8554 0.042 Uiso 1 1 calc R . .
C28 C 0.02934(11) 0.44457(8) 0.89571(7) 0.0266(3) Uani 1 1 d . . .
H28A H 0.0815 0.4531 0.8586 0.040 Uiso 1 1 calc R . .
H28B H 0.0737 0.4473 0.9431 0.040 Uiso 1 1 calc R . .
H28C H -0.0297 0.4902 0.8919 0.040 Uiso 1 1 calc R . .
C29 C 0.30338(12) 0.54073(8) 0.65639(8) 0.0316(3) Uani 1 1 d . . .
H29A H 0.2255 0.5592 0.6353 0.038 Uiso 1 1 calc R . .
H29B H 0.3605 0.5632 0.6255 0.038 Uiso 1 1 calc R . .
C30 C 0.32786(11) 0.57911(8) 0.73022(8) 0.0313(3) Uani 1 1 d . . .
H30A H 0.4067 0.5622 0.7507 0.038 Uiso 1 1 calc R . .
H30B H 0.3253 0.6433 0.7268 0.038 Uiso 1 1 calc R . .
C31 C 0.26504(12) 0.41281(10) 0.58513(7) 0.0339(3) Uani 1 1 d . . .
H31A H 0.1847 0.4317 0.5735 0.051 Uiso 1 1 calc R . .
H31B H 0.2687 0.3492 0.5839 0.051 Uiso 1 1 calc R . .
H31C H 0.3128 0.4369 0.5499 0.051 Uiso 1 1 calc R . .
C32 C 0.43230(10) 0.41721(8) 0.67128(8) 0.0277(3) Uani 1 1 d . . .
H32A H 0.4761 0.4427 0.6346 0.042 Uiso 1 1 calc R . .
H32B H 0.4376 0.3537 0.6694 0.042 Uiso 1 1 calc R . .
H32C H 0.4645 0.4376 0.7187 0.042 Uiso 1 1 calc R . .
C33 C 0.13170(10) 0.59675(8) 0.76065(7) 0.0252(3) Uani 1 1 d . . .
H33A H 0.0746 0.5768 0.7919 0.038 Uiso 1 1 calc R . .
H33B H 0.1027 0.5856 0.7105 0.038 Uiso 1 1 calc R . .
H33C H 0.1449 0.6592 0.7676 0.038 Uiso 1 1 calc R . .
C34 C 0.28616(12) 0.57559(8) 0.85253(8) 0.0331(3) Uani 1 1 d . . .
H34A H 0.2966 0.6388 0.8543 0.050 Uiso 1 1 calc R . .
H34B H 0.3605 0.5470 0.8666 0.050 Uiso 1 1 calc R . .
H34C H 0.2304 0.5585 0.8856 0.050 Uiso 1 1 calc R . .

loop_
_atom_site_aniso_label
_atom_site_aniso_U_11
_atom_site_aniso_U_22
_atom_site_aniso_U_33
_atom_site_aniso_U_23
_atom_site_aniso_U_13
_atom_site_aniso_U_12
Mg1 0.01674(18) 0.01834(19) 0.01749(19) 0.00176(14) 0.00099(14) -0.00001(14)
O1 0.0206(4) 0.0170(4) 0.0203(4) 0.0013(3) -0.0002(3) 0.0007(3)
O2 0.0170(4) 0.0237(4) 0.0191(4) 0.0009(3) 0.0018(3) -0.0010(3)
N1 0.0228(5) 0.0263(5) 0.0260(6) 0.0072(4) 0.0062(4) 0.0025(4)
N2 0.0218(5) 0.0195(5) 0.0273(5) 0.0020(4) -0.0014(4) 0.0003(4)
C1 0.0164(5) 0.0187(5) 0.0188(6) 0.0013(4) 0.0036(4) 0.0013(4)
C2 0.0178(5) 0.0200(5) 0.0212(6) -0.0011(4) 0.0054(4) 0.0003(4)
C3 0.0280(6) 0.0176(6) 0.0280(6) 0.0003(5) 0.0085(5) 0.0029(5)
C4 0.0348(7) 0.0238(6) 0.0251(6) 0.0067(5) 0.0063(5) 0.0099(5)
C5 0.0284(6) 0.0294(7) 0.0193(6) 0.0014(5) 0.0019(5) 0.0076(5)
C6 0.0195(5) 0.0231(6) 0.0191(6) -0.0009(4) 0.0033(4) 0.0031(4)
C7 0.0258(6) 0.0182(6) 0.0239(6) -0.0026(5) 0.0034(5) -0.0039(4)
C8 0.0479(8) 0.0316(7) 0.0217(6) -0.0055(5) 0.0081(6) -0.0128(6)
C9 0.0266(6) 0.0279(7) 0.0345(7) -0.0020(5) -0.0036(5) -0.0032(5)
C10 0.0407(8) 0.0233(6) 0.0327(7) -0.0080(5) 0.0007(6) -0.0032(5)
C11 0.0229(6) 0.0255(6) 0.0194(6) -0.0028(5) -0.0016(5) 0.0021(5)
C12 0.0300(6) 0.0258(6) 0.0240(6) -0.0058(5) 0.0043(5) 0.0020(5)
C13 0.0232(6) 0.0272(6) 0.0294(7) -0.0052(5) 0.0020(5) -0.0024(5)
C14 0.0378(8) 0.0370(8) 0.0284(7) -0.0056(6) -0.0115(6) 0.0015(6)
C15 0.0174(5) 0.0143(5) 0.0214(6) -0.0002(4) 0.0023(4) 0.0017(4)
C16 0.0221(6) 0.0162(5) 0.0221(6) -0.0018(4) 0.0003(5) 0.0029(4)
C17 0.0213(6) 0.0182(6) 0.0311(7) -0.0020(5) -0.0045(5) 0.0023(4)
C18 0.0167(5) 0.0193(6) 0.0417(8) 0.0017(5) 0.0029(5) 0.0002(4)
C19 0.0230(6) 0.0173(6) 0.0313(7) 0.0047(5) 0.0088(5) 0.0030(4)
C20 0.0206(5) 0.0144(5) 0.0222(6) 0.0022(4) 0.0034(4) 0.0031(4)
C21 0.0261(6) 0.0284(6) 0.0180(6) -0.0016(5) -0.0019(5) 0.0028(5)
C22 0.0374(8) 0.0450(8) 0.0222(7) -0.0030(6) -0.0070(6) 0.0042(6)
C23 0.0348(7) 0.0315(7) 0.0207(6) 0.0042(5) 0.0032(5) 0.0004(5)
C24 0.0330(7) 0.0367(7) 0.0224(6) -0.0068(5) 0.0015(5) 0.0050(6)
C25 0.0241(6) 0.0257(6) 0.0200(6) 0.0046(5) 0.0046(5) 0.0018(5)
C26 0.0368(7) 0.0454(8) 0.0230(7) 0.0074(6) 0.0091(6) 0.0026(6)
C27 0.0264(6) 0.0301(7) 0.0265(7) 0.0081(5) 0.0003(5) 0.0042(5)
C28 0.0323(7) 0.0285(7) 0.0188(6) -0.0011(5) 0.0010(5) 0.0012(5)
C29 0.0315(7) 0.0268(7) 0.0390(8) 0.0143(6) 0.0142(6) 0.0056(5)
C30 0.0250(6) 0.0192(6) 0.0505(9) 0.0062(6) 0.0075(6) -0.0013(5)
C31 0.0342(7) 0.0468(8) 0.0217(7) 0.0056(6) 0.0071(5) 0.0035(6)
C32 0.0215(6) 0.0248(6) 0.0379(7) 0.0065(5) 0.0082(5) 0.0004(5)
C33 0.0234(6) 0.0220(6) 0.0296(7) 0.0006(5) 0.0002(5) 0.0039(5)
C34 0.0371(7) 0.0237(6) 0.0354(8) -0.0042(6) -0.0106(6) 0.0000(5)

loop_
_atom_type_symbol
_atom_type_description
_atom_type_scat_dispersion_real
_atom_type_scat_dispersion_imag
_atom_type_scat_source
Mg Mg 0.0486 0.0363 'International Tables Vol C Tables 4.2.6.8 and 6.1.1.4'
O O 0.0106 0.0060 'International Tables Vol C Tables 4.2.6.8 and 6.1.1.4'
N N 0.0061 0.0033 'International Tables Vol C Tables 4.2.6.8 and 6.1.1.4'
C C 0.0033 0.0016 'International Tables Vol C Tables 4.2.6.8 and 6.1.1.4'
H H 0.0000 0.0000 'International Tables Vol C Tables 4.2.6.8 and 6.1.1.4'

loop_
_geom_angle_atom_site_label_1
_geom_angle_atom_site_label_2
_geom_angle_atom_site_label_3
_geom_angle
_geom_angle_site_symmetry_1
_geom_angle_site_symmetry_3
_geom_angle_publ_flag
O1 Mg1 O2 118.41(4) . . ?
O1 Mg1 N1 103.39(4) . . ?
O2 Mg1 N1 121.81(4) . . ?
O1 Mg1 N2 121.96(4) . . ?
O2 Mg1 N2 105.30(4) . . ?
N1 Mg1 N2 81.41(4) . . ?
C1 O1 Mg1 165.23(8) . . ?
C15 O2 Mg1 170.41(8) . . ?
C31 N1 C32 107.21(10) . . ?
C31 N1 C29 107.29(10) . . ?
C32 N1 C29 108.59(10) . . ?
C31 N1 Mg1 119.39(8) . . ?
C32 N1 Mg1 109.58(7) . . ?
C29 N1 Mg1 104.38(7) . . ?
C34 N2 C33 106.31(10) . . ?
C34 N2 C30 107.50(10) . . ?
C33 N2 C30 108.91(10) . . ?
C34 N2 Mg1 119.77(8) . . ?
C33 N2 Mg1 109.13(7) . . ?
C30 N2 Mg1 104.88(7) . . ?
O1 C1 C6 120.50(10) . . ?
O1 C1 C2 121.07(10) . . ?
C6 C1 C2 118.42(10) . . ?
C3 C2 C1 118.58(11) . . ?
C3 C2 C7 118.33(10) . . ?
C1 C2 C7 123.06(10) . . ?
C4 C3 C2 122.53(11) . . ?
C4 C3 H3 118.7 . . ?
C2 C3 H3 118.7 . . ?
C5 C4 C3 118.82(11) . . ?
C5 C4 H4 120.6 . . ?
C3 C4 H4 120.6 . . ?
C4 C5 C6 122.23(11) . . ?
C4 C5 H5 118.9 . . ?
C6 C5 H5 118.9 . . ?
C5 C6 C1 119.00(11) . . ?
C5 C6 C11 118.78(10) . . ?
C1 C6 C11 122.14(10) . . ?
C8 C7 C9 110.20(11) . . ?
C8 C7 C2 111.04(10) . . ?
C9 C7 C2 109.98(10) . . ?
C8 C7 C10 106.11(10) . . ?
C9 C7 C10 106.93(10) . . ?
C2 C7 C10 112.44(10) . . ?
C7 C8 H8A 109.5 . . ?
C7 C8 H8B 109.5 . . ?
H8A C8 H8B 109.5 . . ?
C7 C8 H8C 109.5 . . ?
H8A C8 H8C 109.5 . . ?
H8B C8 H8C 109.5 . . ?
C7 C9 H9A 109.5 . . ?
C7 C9 H9B 109.5 . . ?
H9A C9 H9B 109.5 . . ?
C7 C9 H9C 109.5 . . ?
H9A C9 H9C 109.5 . . ?
H9B C9 H9C 109.5 . . ?
C7 C10 H10A 109.5 . . ?
C7 C10 H10B 109.5 . . ?
H10A C10 H10B 109.5 . . ?
C7 C10 H10C 109.5 . . ?
H10A C10 H10C 109.5 . . ?
H10B C10 H10C 109.5 . . ?
C12 C11 C13 111.20(10) . . ?
C12 C11 C6 109.00(10) . . ?
C13 C11 C6 111.23(10) . . ?
C12 C11 C14 106.94(10) . . ?
C13 C11 C14 105.85(10) . . ?
C6 C11 C14 112.54(10) . . ?
C11 C12 H12A 109.5 . . ?
C11 C12 H12B 109.5 . . ?
H12A C12 H12B 109.5 . . ?
C11 C12 H12C 109.5 . . ?
H12A C12 H12C 109.5 . . ?
H12B C12 H12C 109.5 . . ?
C11 C13 H13A 109.5 . . ?
C11 C13 H13B 109.5 . . ?
H13A C13 H13B 109.5 . . ?
C11 C13 H13C 109.5 . . ?
H13A C13 H13C 109.5 . . ?
H13B C13 H13C 109.5 . . ?
C11 C14 H14A 109.5 . . ?
C11 C14 H14B 109.5 . . ?
H14A C14 H14B 109.5 . . ?
C11 C14 H14C 109.5 . . ?
H14A C14 H14C 109.5 . . ?
H14B C14 H14C 109.5 . . ?
O2 C15 C20 121.25(10) . . ?
O2 C15 C16 120.51(10) . . ?
C20 C15 C16 118.23(10) . . ?
C17 C16 C15 119.18(11) . . ?
C17 C16 C21 118.91(11) . . ?
C15 C16 C21 121.90(10) . . ?
C18 C17 C16 122.34(11) . . ?
C18 C17 H17 118.8 . . ?
C16 C17 H17 118.8 . . ?
C17 C18 C19 118.67(11) . . ?
C17 C18 H18 120.7 . . ?
C19 C18 H18 120.7 . . ?
C18 C19 C20 122.77(12) . . ?
C18 C19 H19 118.6 . . ?
C20 C19 H19 118.6 . . ?
C19 C20 C15 118.73(11) . . ?
C19 C20 C25 118.14(10) . . ?
C15 C20 C25 123.12(10) . . ?
C23 C21 C24 111.57(11) . . ?
C23 C21 C16 110.18(10) . . ?
C24 C21 C16 109.13(10) . . ?
C23 C21 C22 106.37(10) . . ?
C24 C21 C22 106.64(10) . . ?
C16 C21 C22 112.92(11) . . ?
C21 C22 H22A 109.5 . . ?
C21 C22 H22B 109.5 . . ?
H22A C22 H22B 109.5 . . ?
C21 C22 H22C 109.5 . . ?
H22A C22 H22C 109.5 . . ?
H22B C22 H22C 109.5 . . ?
C21 C23 H23A 109.5 . . ?
C21 C23 H23B 109.5 . . ?
H23A C23 H23B 109.5 . . ?
C21 C23 H23C 109.5 . . ?
H23A C23 H23C 109.5 . . ?
H23B C23 H23C 109.5 . . ?
C21 C24 H24A 109.5 . . ?
C21 C24 H24B 109.5 . . ?
H24A C24 H24B 109.5 . . ?
C21 C24 H24C 109.5 . . ?
H24A C24 H24C 109.5 . . ?
H24B C24 H24C 109.5 . . ?
C28 C25 C27 110.59(10) . . ?
C28 C25 C20 111.03(9) . . ?
C27 C25 C20 110.05(10) . . ?
C28 C25 C26 105.21(10) . . ?
C27 C25 C26 107.36(10) . . ?
C20 C25 C26 112.45(10) . . ?
C25 C26 H26A 109.5 . . ?
C25 C26 H26B 109.5 . . ?
H26A C26 H26B 109.5 . . ?
C25 C26 H26C 109.5 . . ?
H26A C26 H26C 109.5 . . ?
H26B C26 H26C 109.5 . . ?
C25 C27 H27A 109.5 . . ?
C25 C27 H27B 109.5 . . ?
H27A C27 H27B 109.5 . . ?
C25 C27 H27C 109.5 . . ?
H27A C27 H27C 109.5 . . ?
H27B C27 H27C 109.5 . . ?
C25 C28 H28A 109.5 . . ?
C25 C28 H28B 109.5 . . ?
H28A C28 H28B 109.5 . . ?
C25 C28 H28C 109.5 . . ?
H28A C28 H28C 109.5 . . ?
H28B C28 H28C 109.5 . . ?
N1 C29 C30 111.83(10) . . ?
N1 C29 H29A 109.3 . . ?
C30 C29 H29A 109.3 . . ?
N1 C29 H29B 109.3 . . ?
C30 C29 H29B 109.3 . . ?
H29A C29 H29B 107.9 . . ?
N2 C30 C29 111.58(10) . . ?
N2 C30 H30A 109.3 . . ?
C29 C30 H30A 109.3 . . ?
N2 C30 H30B 109.3 . . ?
C29 C30 H30B 109.3 . . ?
H30A C30 H30B 108.0 . . ?
N1 C31 H31A 109.5 . . ?
N1 C31 H31B 109.5 . . ?
H31A C31 H31B 109.5 . . ?
N1 C31 H31C 109.5 . . ?
H31A C31 H31C 109.5 . . ?
H31B C31 H31C 109.5 . . ?
N1 C32 H32A 109.5 . . ?
N1 C32 H32B 109.5 . . ?
H32A C32 H32B 109.5 . . ?
N1 C32 H32C 109.5 . . ?
H32A C32 H32C 109.5 . . ?
H32B C32 H32C 109.5 . . ?
N2 C33 H33A 109.5 . . ?
N2 C33 H33B 109.5 . . ?
H33A C33 H33B 109.5 . . ?
N2 C33 H33C 109.5 . . ?
H33A C33 H33C 109.5 . . ?
H33B C33 H33C 109.5 . . ?
N2 C34 H34A 109.5 . . ?
N2 C34 H34B 109.5 . . ?
H34A C34 H34B 109.5 . . ?
N2 C34 H34C 109.5 . . ?
H34A C34 H34C 109.5 . . ?
H34B C34 H34C 109.5 . . ?

loop_
_geom_bond_atom_site_label_1
_geom_bond_atom_site_label_2
_geom_bond_distance
_geom_bond_site_symmetry_2
_geom_bond_publ_flag
Mg1 O1 1.8803(8) . ?
Mg1 O2 1.8817(9) . ?
Mg1 N1 2.2625(11) . ?
Mg1 N2 2.2695(11) . ?
O1 C1 1.3337(13) . ?
O2 C15 1.3333(13) . ?
N1 C31 1.4846(17) . ?
N1 C32 1.4890(15) . ?
N1 C29 1.4894(16) . ?
N2 C34 1.4803(16) . ?
N2 C33 1.4881(15) . ?
N2 C30 1.4916(17) . ?
C1 C6 1.4352(16) . ?
C1 C2 1.4355(16) . ?
C2 C3 1.3958(17) . ?
C2 C7 1.5379(16) . ?
C3 C4 1.3814(18) . ?
C3 H3 0.9500 . ?
C4 C5 1.3806(18) . ?
C4 H4 0.9500 . ?
C5 C6 1.3944(17) . ?
C5 H5 0.9500 . ?
C6 C11 1.5392(16) . ?
C7 C8 1.5272(17) . ?
C7 C9 1.5324(17) . ?
C7 C10 1.5427(17) . ?
C8 H8A 0.9800 . ?
C8 H8B 0.9800 . ?
C8 H8C 0.9800 . ?
C9 H9A 0.9800 . ?
C9 H9B 0.9800 . ?
C9 H9C 0.9800 . ?
C10 H10A 0.9800 . ?
C10 H10B 0.9800 . ?
C10 H10C 0.9800 . ?
C11 C12 1.5354(17) . ?
C11 C13 1.5357(18) . ?
C11 C14 1.5400(16) . ?
C12 H12A 0.9800 . ?
C12 H12B 0.9800 . ?
C12 H12C 0.9800 . ?
C13 H13A 0.9800 . ?
C13 H13B 0.9800 . ?
C13 H13C 0.9800 . ?
C14 H14A 0.9800 . ?
C14 H14B 0.9800 . ?
C14 H14C 0.9800 . ?
C15 C20 1.4352(16) . ?
C15 C16 1.4379(16) . ?
C16 C17 1.3954(16) . ?
C16 C21 1.5377(17) . ?
C17 C18 1.3774(18) . ?
C17 H17 0.9500 . ?
C18 C19 1.3820(18) . ?
C18 H18 0.9500 . ?
C19 C20 1.3948(16) . ?
C19 H19 0.9500 . ?
C20 C25 1.5415(16) . ?
C21 C23 1.5356(18) . ?
C21 C24 1.5365(17) . ?
C21 C22 1.5398(17) . ?
C22 H22A 0.9800 . ?
C22 H22B 0.9800 . ?
C22 H22C 0.9800 . ?
C23 H23A 0.9800 . ?
C23 H23B 0.9800 . ?
C23 H23C 0.9800 . ?
C24 H24A 0.9800 . ?
C24 H24B 0.9800 . ?
C24 H24C 0.9800 . ?
C25 C28 1.5358(17) . ?
C25 C27 1.5389(17) . ?
C25 C26 1.5424(17) . ?
C26 H26A 0.9800 . ?
C26 H26B 0.9800 . ?
C26 H26C 0.9800 . ?
C27 H27A 0.9800 . ?
C27 H27B 0.9800 . ?
C27 H27C 0.9800 . ?
C28 H28A 0.9800 . ?
C28 H28B 0.9800 . ?
C28 H28C 0.9800 . ?
C29 C30 1.505(2) . ?
C29 H29A 0.9900 . ?
C29 H29B 0.9900 . ?
C30 H30A 0.9900 . ?
C30 H30B 0.9900 . ?
C31 H31A 0.9800 . ?
C31 H31B 0.9800 . ?
C31 H31C 0.9800 . ?
C32 H32A 0.9800 . ?
C32 H32B 0.9800 . ?
C32 H32C 0.9800 . ?
C33 H33A 0.9800 . ?
C33 H33B 0.9800 . ?
C33 H33C 0.9800 . ?
C34 H34A 0.9800 . ?
C34 H34B 0.9800 . ?
C34 H34C 0.9800 . ?

loop_
_geom_torsion_atom_site_label_1
_geom_torsion_atom_site_label_2
_geom_torsion_atom_site_label_3
_geom_torsion_atom_site_label_4
_geom_torsion
_geom_torsion_site_symmetry_1
_geom_torsion_site_symmetry_2
_geom_torsion_site_symmetry_3
_geom_torsion_site_symmetry_4
_geom_torsion_publ_flag
O2 Mg1 O1 C1 -7.9(3) . . . . ?
N1 Mg1 O1 C1 -146.0(3) . . . . ?
N2 Mg1 O1 C1 125.8(3) . . . . ?
O1 Mg1 O2 C15 16.0(5) . . . . ?
N1 Mg1 O2 C15 146.2(4) . . . . ?
N2 Mg1 O2 C15 -124.5(5) . . . . ?
O1 Mg1 N1 C31 103.62(9) . . . . ?
O2 Mg1 N1 C31 -32.69(10) . . . . ?
N2 Mg1 N1 C31 -135.43(9) . . . . ?
O1 Mg1 N1 C32 -20.48(9) . . . . ?
O2 Mg1 N1 C32 -156.80(7) . . . . ?
N2 Mg1 N1 C32 100.47(8) . . . . ?
O1 Mg1 N1 C29 -136.61(8) . . . . ?
O2 Mg1 N1 C29 87.07(9) . . . . ?
N2 Mg1 N1 C29 -15.66(8) . . . . ?
O1 Mg1 N2 C34 -33.00(11) . . . . ?
O2 Mg1 N2 C34 105.78(9) . . . . ?
N1 Mg1 N2 C34 -133.47(10) . . . . ?
O1 Mg1 N2 C33 -155.75(7) . . . . ?
O2 Mg1 N2 C33 -16.97(9) . . . . ?
N1 Mg1 N2 C33 103.78(8) . . . . ?
O1 Mg1 N2 C30 87.69(8) . . . . ?
O2 Mg1 N2 C30 -133.53(8) . . . . ?
N1 Mg1 N2 C30 -12.77(8) . . . . ?
Mg1 O1 C1 C6 -111.8(3) . . . . ?
Mg1 O1 C1 C2 68.2(3) . . . . ?
O1 C1 C2 C3 -172.78(10) . . . . ?
C6 C1 C2 C3 7.23(16) . . . . ?
O1 C1 C2 C7 5.29(17) . . . . ?
C6 C1 C2 C7 -174.71(10) . . . . ?
C1 C2 C3 C4 -3.27(18) . . . . ?
C7 C2 C3 C4 178.58(11) . . . . ?
C2 C3 C4 C5 -1.96(19) . . . . ?
C3 C4 C5 C6 3.15(19) . . . . ?
C4 C5 C6 C1 0.96(18) . . . . ?
C4 C5 C6 C11 177.87(11) . . . . ?
O1 C1 C6 C5 173.86(10) . . . . ?
C2 C1 C6 C5 -6.14(16) . . . . ?
O1 C1 C6 C11 -2.93(17) . . . . ?
C2 C1 C6 C11 177.06(10) . . . . ?
C3 C2 C7 C8 -130.72(12) . . . . ?
C1 C2 C7 C8 51.21(15) . . . . ?
C3 C2 C7 C9 107.04(12) . . . . ?
C1 C2 C7 C9 -71.03(14) . . . . ?
C3 C2 C7 C10 -11.99(15) . . . . ?
C1 C2 C7 C10 169.94(11) . . . . ?
C5 C6 C11 C12 -107.29(12) . . . . ?
C1 C6 C11 C12 69.51(14) . . . . ?
C5 C6 C11 C13 129.75(12) . . . . ?
C1 C6 C11 C13 -53.45(14) . . . . ?
C5 C6 C11 C14 11.17(16) . . . . ?
C1 C6 C11 C14 -172.03(11) . . . . ?
Mg1 O2 C15 C20 40.2(5) . . . . ?
Mg1 O2 C15 C16 -140.4(4) . . . . ?
O2 C15 C16 C17 178.73(10) . . . . ?
C20 C15 C16 C17 -1.81(16) . . . . ?
O2 C15 C16 C21 -0.58(16) . . . . ?
C20 C15 C16 C21 178.88(10) . . . . ?
C15 C16 C17 C18 -0.27(17) . . . . ?
C21 C16 C17 C18 179.06(11) . . . . ?
C16 C17 C18 C19 1.01(18) . . . . ?
C17 C18 C19 C20 0.41(18) . . . . ?
C18 C19 C20 C15 -2.50(17) . . . . ?
C18 C19 C20 C25 177.74(11) . . . . ?
O2 C15 C20 C19 -177.42(10) . . . . ?
C16 C15 C20 C19 3.12(15) . . . . ?
O2 C15 C20 C25 2.33(16) . . . . ?
C16 C15 C20 C25 -177.13(10) . . . . ?
C17 C16 C21 C23 122.02(12) . . . . ?
C15 C16 C21 C23 -58.67(14) . . . . ?
C17 C16 C21 C24 -115.16(12) . . . . ?
C15 C16 C21 C24 64.15(14) . . . . ?
C17 C16 C21 C22 3.25(16) . . . . ?
C15 C16 C21 C22 -177.44(11) . . . . ?
C19 C20 C25 C28 -127.36(11) . . . . ?
C15 C20 C25 C28 52.89(14) . . . . ?
C19 C20 C25 C27 109.86(12) . . . . ?
C15 C20 C25 C27 -69.89(14) . . . . ?
C19 C20 C25 C26 -9.77(15) . . . . ?
C15 C20 C25 C26 170.48(11) . . . . ?
C31 N1 C29 C30 170.92(10) . . . . ?
C32 N1 C29 C30 -73.51(13) . . . . ?
Mg1 N1 C29 C30 43.31(12) . . . . ?
C34 N2 C30 C29 169.03(10) . . . . ?
C33 N2 C30 C29 -76.18(12) . . . . ?
Mg1 N2 C30 C29 40.53(11) . . . . ?
N1 C29 C30 N2 -60.33(14) . . . . ?
